data_4510325
loop_
_publ_author_name
'Zhao, Nian'
'Sun, Fuxing'
'He, Hongming'
'Jia, Jiangtao'
'Zhu, Guangshan'

_publ_section_title
;
 Solvent-Induced Single Crystal To Single Crystal Transformation and
 Complete Metal Exchange of a Pyrene-Based Metal--Organic Framework
;
_journal_issue 4
_journal_name_full 'Crystal Growth &amp; Design'
_journal_page_first 1738
_journal_paper_doi 10.1021/cg401887b
_journal_volume 14
_journal_year 2014
_chemical_formula_sum 'C24 H9 N0 O11 Zn2'
_chemical_formula_weight 604.09
_chemical_name_systematic
; 
 ? 
;
_space_group_IT_number 14
_symmetry_space_group_name_Hall '-P 2ybc'
_symmetry_space_group_name_H-M 'P 1 21/c 1'
_atom_sites_solution_hydrogens geom
_atom_sites_solution_primary direct
_atom_sites_solution_secondary difmap
_audit_creation_method SHELXL-97
_cell_angle_alpha 90.00
_cell_angle_beta 106.765(13)
_cell_angle_gamma 90.00
_cell_formula_units_Z 4
_cell_length_a 12.314(4)
_cell_length_b 14.986(6)
_cell_length_c 27.116(9)
_cell_measurement_temperature 293(2)
_cell_volume 4791(3)
_computing_structure_refinement 'SHELXL-97 (Sheldrick, 1997)'
_computing_structure_solution 'SHELXS-97 (Sheldrick, 1990)'
_diffrn_ambient_temperature 293(2)
_diffrn_measured_fraction_theta_full 0.996
_diffrn_measured_fraction_theta_max 0.996
_diffrn_radiation_monochromator graphite
_diffrn_radiation_source 'fine-focus sealed tube'
_diffrn_radiation_type MoK\a
_diffrn_radiation_wavelength 0.71073
_diffrn_reflns_av_R_equivalents 0.0629
_diffrn_reflns_av_sigmaI/netI 0.0842
_diffrn_reflns_limit_h_max 14
_diffrn_reflns_limit_h_min -9
_diffrn_reflns_limit_k_max 17
_diffrn_reflns_limit_k_min -17
_diffrn_reflns_limit_l_max 31
_diffrn_reflns_limit_l_min -31
_diffrn_reflns_number 22687
_diffrn_reflns_theta_full 24.69
_diffrn_reflns_theta_max 24.69
_diffrn_reflns_theta_min 1.57
_exptl_absorpt_coefficient_mu 1.032
_exptl_crystal_density_diffrn 0.837
_exptl_crystal_density_method 'not measured'
_exptl_crystal_F_000 1204
_exptl_crystal_size_max 0.4
_exptl_crystal_size_mid 0.3
_exptl_crystal_size_min 0.1
_platon_squeeze_details
;
;
_refine_diff_density_max 0.661
_refine_diff_density_min -0.662
_refine_diff_density_rms 0.077
_refine_ls_extinction_method none
_refine_ls_goodness_of_fit_ref 0.903
_refine_ls_hydrogen_treatment mixed
_refine_ls_matrix_type full
_refine_ls_number_parameters 334
_refine_ls_number_reflns 8126
_refine_ls_number_restraints 2
_refine_ls_restrained_S_all 0.903
_refine_ls_R_factor_all 0.0812
_refine_ls_R_factor_gt 0.0559
_refine_ls_shift/su_max 0.002
_refine_ls_shift/su_mean 0.000
_refine_ls_structure_factor_coef Fsqd
_refine_ls_weighting_details 'calc w=1/[\s^2^(Fo^2^)+(0.0882P)^2^+0.0000P] where P=(Fo^2^+2Fc^2^)/3'
_refine_ls_weighting_scheme calc
_refine_ls_wR_factor_gt 0.1446
_refine_ls_wR_factor_ref 0.1532
_reflns_number_gt 4773
_reflns_number_total 8126
_reflns_threshold_expression >2sigma(I)
_cod_data_source_file cg401887b_si_003.cif
_cod_data_source_block 1
_cod_original_sg_symbol_H-M P21/c
_cod_database_code 4510325

loop_
_symmetry_equiv_pos_as_xyz
'x, y, z'
'-x, y+1/2, -z+1/2'
'-x, -y, -z'
'x, -y-1/2, z-1/2'

loop_
_atom_site_label
_atom_site_type_symbol
_atom_site_fract_x
_atom_site_fract_y
_atom_site_fract_z
_atom_site_U_iso_or_equiv
_atom_site_adp_type
_atom_site_occupancy
_atom_site_symmetry_multiplicity
_atom_site_calc_flag
_atom_site_refinement_flags
Zn1 Zn 0.99438(4) 0.97707(3) 0.862219(15) 0.04581(17) Uani 1 1 d .
Zn2 Zn 0.78321(5) 0.84324(4) 0.77602(2) 0.0781(2) Uani 1 1 d U
O1 O 0.8751(3) 0.94108(19) 0.89352(11) 0.0696(9) Uani 1 1 d .
O2 O 0.7786(3) 0.8296(2) 0.84808(11) 0.0830(11) Uani 1 1 d U
O3 O 0.0782(3) 0.86996(18) 0.85562(11) 0.0752(10) Uani 1 1 d .
O4 O -0.0492(3) 0.8178(2) 0.78601(12) 0.0848(11) Uani 1 1 d .
O5 O 0.0524(2) 0.54981(17) 0.69971(10) 0.0608(8) Uani 1 1 d .
O6 O 0.2079(3) 0.4732(2) 0.73881(12) 0.0784(10) Uani 1 1 d .
O7 O 0.7570(7) 0.7012(6) 0.7694(4) 0.319(6) Uani 1 1 d .
O8 O 0.5996(5) 0.8601(5) 0.7526(3) 0.215(3) Uani 1 1 d .
O9 O 0.7647(8) 0.8182(5) 0.6907(3) 0.260(4) Uani 1 1 d .
O10 O 0.7959(4) 0.8910(3) 1.11087(15) 0.1368(19) Uani 1 1 d U
O11 O 0.9172(3) 0.95810(19) 1.07843(10) 0.0681(9) Uani 1 1 d .
C1 C 0.0424(4) 0.8128(3) 0.82032(16) 0.0617(12) Uani 1 1 d .
C2 C 0.8133(4) 0.8747(3) 0.88760(15) 0.0557(11) Uani 1 1 d .
C3 C 0.1392(4) 0.5351(3) 0.73696(14) 0.0532(11) Uani 1 1 d .
C4 C 0.1626(3) 0.5998(2) 0.78142(13) 0.0437(10) Uani 1 1 d .
C5 C 0.0940(3) 0.6742(2) 0.78004(13) 0.0509(11) Uani 1 1 d .
H5 H 0.0314 0.6842 0.7518 0.061 Uiso 1 1 calc R
C6 C 0.1199(4) 0.7333(2) 0.82109(14) 0.0533(11) Uani 1 1 d .
C7 C 0.2136(3) 0.7203(2) 0.86306(13) 0.0487(10) Uani 1 1 d .
H7 H 0.2314 0.7618 0.8897 0.058 Uiso 1 1 calc R
C8 C 0.2823(3) 0.6444(2) 0.86565(13) 0.0463(10) Uani 1 1 d .
C9 C 0.2555(3) 0.5846(2) 0.82454(14) 0.0460(10) Uani 1 1 d .
H9 H 0.3000 0.5340 0.8258 0.055 Uiso 1 1 calc R
C10 C 0.3833(3) 0.6295(2) 0.91140(13) 0.0460(10) Uani 1 1 d .
C11 C 0.3934(3) 0.5522(2) 0.94279(13) 0.0441(10) Uani 1 1 d .
C12 C 0.4943(3) 0.5388(2) 0.98398(13) 0.0419(10) Uani 1 1 d .
C13 C 0.5845(3) 0.6041(2) 0.99413(13) 0.0438(10) Uani 1 1 d .
C14 C 0.5688(3) 0.6820(2) 0.96299(13) 0.0477(10) Uani 1 1 d .
C15 C 0.4690(3) 0.6916(2) 0.92272(13) 0.0460(10) Uani 1 1 d .
H15 H 0.4601 0.7427 0.9025 0.055 Uiso 1 1 calc R
C16 C 0.3029(3) 0.4889(2) 0.93623(14) 0.0512(11) Uani 1 1 d .
H16 H 0.2343 0.4991 0.9113 0.061 Uiso 1 1 calc R
C17 C 0.6845(3) 0.5847(2) 1.03448(15) 0.0530(11) Uani 1 1 d .
H17 H 0.7443 0.6250 1.0409 0.064 Uiso 1 1 calc R
C18 C 0.6570(3) 0.7528(2) 0.97101(13) 0.0471(10) Uani 1 1 d .
C19 C 0.6936(3) 0.7796(2) 0.92913(14) 0.0538(11) Uani 1 1 d .
H19 H 0.6635 0.7521 0.8974 0.065 Uiso 1 1 calc R
C20 C 0.7749(3) 0.8473(2) 0.93385(13) 0.0481(10) Uani 1 1 d .
C21 C 0.8206(4) 0.8874(2) 0.98122(14) 0.0527(11) Uani 1 1 d .
H21 H 0.8757 0.9313 0.9846 0.063 Uiso 1 1 calc R
C22 C 0.7855(3) 0.8633(2) 1.02430(14) 0.0492(10) Uani 1 1 d .
C23 C 0.7038(4) 0.7956(2) 1.01834(14) 0.0548(11) Uani 1 1 d .
H23 H 0.6802 0.7787 1.0466 0.066 Uiso 1 1 calc R
C24 C 0.8347(4) 0.9064(3) 1.07472(15) 0.0569(12) Uani 1 1 d U

loop_
_atom_site_aniso_label
_atom_site_aniso_U_11
_atom_site_aniso_U_22
_atom_site_aniso_U_33
_atom_site_aniso_U_23
_atom_site_aniso_U_13
_atom_site_aniso_U_12
Zn1 0.0587(3) 0.0458(2) 0.0220(2) -0.00084(17) -0.0058(2) -0.0107(2)
Zn2 0.0871(5) 0.0878(4) 0.0470(3) 0.0045(3) -0.0002(3) -0.0203(3)
O1 0.085(2) 0.0708(18) 0.0528(18) -0.0077(14) 0.0205(17) -0.0369(17)
O2 0.128(3) 0.084(2) 0.0359(17) -0.0149(15) 0.0219(18) -0.046(2)
O3 0.100(3) 0.0590(17) 0.0482(18) -0.0152(14) -0.0071(17) 0.0074(16)
O4 0.086(3) 0.096(2) 0.051(2) -0.0147(16) -0.0139(19) 0.0337(19)
O5 0.072(2) 0.0619(16) 0.0314(15) -0.0117(12) -0.0116(15) 0.0089(14)
O6 0.063(2) 0.075(2) 0.076(2) -0.0279(17) -0.0138(17) 0.0180(17)
O7 0.296(10) 0.310(9) 0.421(14) -0.261(10) 0.216(10) -0.177(8)
O8 0.112(5) 0.289(8) 0.216(7) 0.084(6) 0.002(4) -0.049(5)
O9 0.318(10) 0.254(8) 0.131(6) -0.028(5) -0.056(6) 0.009(7)
O10 0.163(4) 0.197(4) 0.054(2) -0.047(3) 0.036(3) -0.109(4)
O11 0.081(2) 0.0775(19) 0.0327(15) -0.0162(13) -0.0039(15) -0.0346(17)
C1 0.082(4) 0.061(3) 0.033(2) 0.0029(19) 0.002(2) 0.008(2)
C2 0.064(3) 0.064(3) 0.035(2) -0.0025(19) 0.007(2) -0.016(2)
C3 0.063(3) 0.053(2) 0.030(2) -0.0040(17) -0.008(2) -0.011(2)
C4 0.045(3) 0.048(2) 0.0260(19) -0.0011(15) -0.0090(17) -0.0034(17)
C5 0.057(3) 0.055(2) 0.025(2) -0.0017(16) -0.0129(18) 0.004(2)
C6 0.065(3) 0.048(2) 0.034(2) 0.0000(16) -0.008(2) 0.0082(19)
C7 0.062(3) 0.045(2) 0.027(2) -0.0008(15) -0.0057(19) -0.0104(19)
C8 0.049(3) 0.048(2) 0.028(2) 0.0051(15) -0.0115(18) -0.0111(18)
C9 0.044(3) 0.0408(19) 0.040(2) -0.0025(16) -0.0083(18) -0.0027(17)
C10 0.044(3) 0.052(2) 0.0279(19) 0.0021(16) -0.0118(17) -0.0055(18)
C11 0.046(3) 0.0438(19) 0.030(2) 0.0064(15) -0.0091(18) -0.0116(17)
C12 0.042(2) 0.0443(19) 0.0264(18) 0.0037(14) -0.0099(16) -0.0148(17)
C13 0.042(3) 0.052(2) 0.0264(19) 0.0044(15) -0.0075(17) -0.0130(17)
C14 0.051(3) 0.049(2) 0.030(2) 0.0068(16) -0.0072(19) -0.0163(18)
C15 0.050(3) 0.0453(19) 0.030(2) 0.0055(15) -0.0091(18) -0.0129(18)
C16 0.040(3) 0.061(2) 0.036(2) 0.0097(17) -0.0146(18) -0.0187(19)
C17 0.043(3) 0.056(2) 0.045(2) 0.0011(18) -0.0117(19) -0.0221(18)
C18 0.053(3) 0.049(2) 0.030(2) 0.0011(16) -0.0032(18) -0.0198(18)
C19 0.066(3) 0.056(2) 0.027(2) 0.0010(16) -0.005(2) -0.025(2)
C20 0.059(3) 0.053(2) 0.0250(19) -0.0014(16) 0.0018(18) -0.0179(19)
C21 0.062(3) 0.048(2) 0.041(2) -0.0021(17) 0.004(2) -0.0235(19)
C22 0.054(3) 0.056(2) 0.030(2) -0.0038(16) -0.0015(19) -0.0194(19)
C23 0.070(3) 0.061(2) 0.026(2) 0.0015(17) 0.003(2) -0.022(2)
C24 0.071(3) 0.067(3) 0.029(2) -0.0008(18) 0.009(2) -0.022(2)

loop_
_atom_type_symbol
_atom_type_description
_atom_type_scat_dispersion_real
_atom_type_scat_dispersion_imag
_atom_type_scat_source
C C 0.0033 0.0016 'International Tables Vol C Tables 4.2.6.8 and 6.1.1.4'
H H 0.0000 0.0000 'International Tables Vol C Tables 4.2.6.8 and 6.1.1.4'
N N 0.0061 0.0033 'International Tables Vol C Tables 4.2.6.8 and 6.1.1.4'
O O 0.0106 0.0060 'International Tables Vol C Tables 4.2.6.8 and 6.1.1.4'
Zn Zn 0.2839 1.4301 'International Tables Vol C Tables 4.2.6.8 and 6.1.1.4'

loop_
_geom_angle_atom_site_label_1
_geom_angle_atom_site_label_2
_geom_angle_atom_site_label_3
_geom_angle
_geom_angle_site_symmetry_1
_geom_angle_site_symmetry_3
O11 Zn1 O3 107.83(13) 3_777 1_655
O11 Zn1 O5 113.21(12) 3_777 2_656
O3 Zn1 O5 114.58(13) 1_655 2_656
O11 Zn1 O1 95.18(13) 3_777 .
O3 Zn1 O1 107.15(14) 1_655 .
O5 Zn1 O1 116.95(13) 2_656 .
O2 Zn2 O6 108.53(13) . 2_656
O2 Zn2 O4 99.51(15) . 1_655
O6 Zn2 O4 95.57(14) 2_656 1_655
O2 Zn2 O7 86.2(3) . .
O6 Zn2 O7 164.3(3) 2_656 .
O4 Zn2 O7 87.0(2) 1_655 .
O2 Zn2 O8 88.7(2) . .
O6 Zn2 O8 86.6(2) 2_656 .
O4 Zn2 O8 170.3(2) 1_655 .
O7 Zn2 O8 88.4(3) . .
O2 Zn2 O9 163.1(2) . .
O6 Zn2 O9 87.2(2) 2_656 .
O4 Zn2 O9 84.6(2) 1_655 .
O7 Zn2 O9 77.6(3) . .
O8 Zn2 O9 86.1(3) . .
C2 O1 Zn1 132.2(3) . .
C2 O2 Zn2 134.3(3) . .
C1 O3 Zn1 123.4(3) . 1_455
C1 O4 Zn2 141.1(3) . 1_455
C3 O5 Zn1 124.4(3) . 2_646
C3 O6 Zn2 142.5(3) . 2_646
C24 O11 Zn1 128.8(3) . 3_777
O4 C1 O3 124.7(4) . .
O4 C1 C6 119.2(4) . .
O3 C1 C6 116.1(4) . .
O2 C2 O1 126.9(4) . .
O2 C2 C20 117.2(4) . .
O1 C2 C20 115.9(3) . .
O6 C3 O5 124.9(4) . .
O6 C3 C4 118.4(3) . .
O5 C3 C4 116.7(4) . .
C5 C4 C9 119.7(3) . .
C5 C4 C3 121.3(3) . .
C9 C4 C3 119.0(3) . .
C6 C5 C4 119.5(3) . .
C6 C5 H5 120.2 . .
C4 C5 H5 120.2 . .
C7 C6 C5 121.0(4) . .
C7 C6 C1 119.6(3) . .
C5 C6 C1 119.4(3) . .
C6 C7 C8 120.2(3) . .
C6 C7 H7 119.9 . .
C8 C7 H7 119.9 . .
C9 C8 C7 118.7(3) . .
C9 C8 C10 121.0(3) . .
C7 C8 C10 120.4(3) . .
C8 C9 C4 120.8(3) . .
C8 C9 H9 119.6 . .
C4 C9 H9 119.6 . .
C15 C10 C11 119.3(3) . .
C15 C10 C8 119.0(3) . .
C11 C10 C8 121.7(3) . .
C10 C11 C12 119.3(3) . .
C10 C11 C16 122.3(3) . .
C12 C11 C16 118.3(3) . .
C11 C12 C12 120.0(4) . 3_667
C11 C12 C13 120.1(3) . .
C12 C12 C13 119.9(4) 3_667 .
C14 C13 C17 124.4(3) . .
C14 C13 C12 118.5(3) . .
C17 C13 C12 117.1(3) . .
C15 C14 C13 119.2(3) . .
C15 C14 C18 118.7(3) . .
C13 C14 C18 122.0(3) . .
C10 C15 C14 123.4(3) . .
C10 C15 H15 118.3 . .
C14 C15 H15 118.3 . .
C17 C16 C11 121.1(3) 3_667 .
C17 C16 H16 119.4 3_667 .
C11 C16 H16 119.4 . .
C16 C17 C13 123.4(3) 3_667 .
C16 C17 H17 118.3 3_667 .
C13 C17 H17 118.3 . .
C19 C18 C23 117.9(3) . .
C19 C18 C14 118.7(3) . .
C23 C18 C14 123.4(3) . .
C18 C19 C20 121.5(3) . .
C18 C19 H19 119.2 . .
C20 C19 H19 119.2 . .
C21 C20 C19 119.2(3) . .
C21 C20 C2 120.6(3) . .
C19 C20 C2 120.2(3) . .
C20 C21 C22 121.3(3) . .
C20 C21 H21 119.3 . .
C22 C21 H21 119.3 . .
C23 C22 C21 118.2(3) . .
C23 C22 C24 120.8(4) . .
C21 C22 C24 121.0(3) . .
C18 C23 C22 121.9(4) . .
C18 C23 H23 119.1 . .
C22 C23 H23 119.1 . .
O10 C24 O11 122.8(4) . .
O10 C24 C22 120.4(4) . .
O11 C24 C22 116.7(4) . .

loop_
_geom_bond_atom_site_label_1
_geom_bond_atom_site_label_2
_geom_bond_distance
_geom_bond_site_symmetry_2
Zn1 O11 1.926(3) 3_777
Zn1 O3 1.944(3) 1_655
Zn1 O5 1.945(2) 2_656
Zn1 O1 1.972(3) .
Zn2 O2 1.981(3) .
Zn2 O6 1.998(3) 2_656
Zn2 O4 2.038(4) 1_655
Zn2 O7 2.152(8) .
Zn2 O8 2.180(6) .
Zn2 O9 2.288(7) .
O1 C2 1.235(4) .
O2 C2 1.234(5) .
O3 C1 1.265(5) .
O3 Zn1 1.944(3) 1_455
O4 C1 1.241(5) .
O4 Zn2 2.038(4) 1_455
O5 C3 1.261(4) .
O5 Zn1 1.945(2) 2_646
O6 C3 1.246(5) .
O6 Zn2 1.998(3) 2_646
O10 C24 1.230(5) .
O11 C24 1.258(5) .
O11 Zn1 1.926(3) 3_777
C1 C6 1.522(6) .
C2 C20 1.519(5) .
C3 C4 1.509(5) .
C4 C5 1.393(5) .
C4 C9 1.399(5) .
C5 C6 1.386(5) .
C5 H5 0.9300 .
C6 C7 1.381(5) .
C7 C8 1.406(5) .
C7 H7 0.9300 .
C8 C9 1.394(5) .
C8 C10 1.499(5) .
C9 H9 0.9300 .
C10 C15 1.374(5) .
C10 C11 1.421(5) .
C11 C12 1.425(5) .
C11 C16 1.435(5) .
C12 C12 1.435(6) 3_667
C12 C13 1.446(5) .
C13 C14 1.420(5) .
C13 C17 1.422(5) .
C14 C15 1.396(5) .
C14 C18 1.489(5) .
C15 H15 0.9300 .
C16 C17 1.341(5) 3_667
C16 H16 0.9300 .
C17 C16 1.341(5) 3_667
C17 H17 0.9300 .
C18 C19 1.397(5) .
C18 C23 1.401(5) .
C19 C20 1.404(5) .
C19 H19 0.9300 .
C20 C21 1.383(5) .
C21 C22 1.405(5) .
C21 H21 0.9300 .
C22 C23 1.405(5) .
C22 C24 1.475(5) .
C23 H23 0.9300 .

loop_
_geom_torsion_atom_site_label_1
_geom_torsion_atom_site_label_2
_geom_torsion_atom_site_label_3
_geom_torsion_atom_site_label_4
_geom_torsion
_geom_torsion_site_symmetry_1
_geom_torsion_site_symmetry_4
O11 Zn1 O1 C2 -149.2(4) 3_777 .
O3 Zn1 O1 C2 -38.7(4) 1_655 .
O5 Zn1 O1 C2 91.5(4) 2_656 .
O6 Zn2 O2 C2 -26.6(5) 2_656 .
O4 Zn2 O2 C2 72.6(5) 1_655 .
O7 Zn2 O2 C2 158.9(5) . .
O8 Zn2 O2 C2 -112.6(5) . .
O9 Zn2 O2 C2 175.3(8) . .
Zn2 O4 C1 O3 -47.1(8) 1_455 .
Zn2 O4 C1 C6 133.2(4) 1_455 .
Zn1 O3 C1 O4 -0.1(7) 1_455 .
Zn1 O3 C1 C6 179.7(3) 1_455 .
Zn2 O2 C2 O1 -8.7(8) . .
Zn2 O2 C2 C20 170.2(3) . .
Zn1 O1 C2 O2 -29.9(7) . .
Zn1 O1 C2 C20 151.2(3) . .
Zn2 O6 C3 O5 -43.8(8) 2_646 .
Zn2 O6 C3 C4 138.5(4) 2_646 .
Zn1 O5 C3 O6 1.4(6) 2_646 .
Zn1 O5 C3 C4 179.2(3) 2_646 .
O6 C3 C4 C5 175.0(4) . .
O5 C3 C4 C5 -2.8(6) . .
O6 C3 C4 C9 -4.4(6) . .
O5 C3 C4 C9 177.7(4) . .
C9 C4 C5 C6 1.1(6) . .
C3 C4 C5 C6 -178.4(4) . .
C4 C5 C6 C7 1.0(6) . .
C4 C5 C6 C1 -177.8(4) . .
O4 C1 C6 C7 -170.5(4) . .
O3 C1 C6 C7 9.7(6) . .
O4 C1 C6 C5 8.3(7) . .
O3 C1 C6 C5 -171.5(4) . .
C5 C6 C7 C8 -2.4(6) . .
C1 C6 C7 C8 176.4(4) . .
C6 C7 C8 C9 1.7(6) . .
C6 C7 C8 C10 -179.3(4) . .
C7 C8 C9 C4 0.3(6) . .
C10 C8 C9 C4 -178.7(4) . .
C5 C4 C9 C8 -1.7(6) . .
C3 C4 C9 C8 177.8(4) . .
C9 C8 C10 C15 118.2(4) . .
C7 C8 C10 C15 -60.8(5) . .
C9 C8 C10 C11 -60.8(6) . .
C7 C8 C10 C11 120.3(4) . .
C15 C10 C11 C12 -2.7(6) . .
C8 C10 C11 C12 176.3(4) . .
C15 C10 C11 C16 174.0(4) . .
C8 C10 C11 C16 -7.0(6) . .
C10 C11 C12 C12 180.0(4) . 3_667
C16 C11 C12 C12 3.1(7) . 3_667
C10 C11 C12 C13 1.0(6) . .
C16 C11 C12 C13 -175.8(4) . .
C11 C12 C13 C14 1.4(6) . .
C12 C12 C13 C14 -177.6(4) 3_667 .
C11 C12 C13 C17 -177.5(4) . .
C12 C12 C13 C17 3.5(7) 3_667 .
C17 C13 C14 C15 176.7(4) . .
C12 C13 C14 C15 -2.1(6) . .
C17 C13 C14 C18 -1.6(6) . .
C12 C13 C14 C18 179.6(4) . .
C11 C10 C15 C14 2.0(6) . .
C8 C10 C15 C14 -177.0(4) . .
C13 C14 C15 C10 0.4(6) . .
C18 C14 C15 C10 178.8(4) . .
C10 C11 C16 C17 178.3(4) . 3_667
C12 C11 C16 C17 -4.9(6) . 3_667
C14 C13 C17 C16 179.3(4) . 3_667
C12 C13 C17 C16 -1.9(6) . 3_667
C15 C14 C18 C19 -51.6(6) . .
C13 C14 C18 C19 126.7(4) . .
C15 C14 C18 C23 127.1(4) . .
C13 C14 C18 C23 -54.6(6) . .
C23 C18 C19 C20 0.0(6) . .
C14 C18 C19 C20 178.7(4) . .
C18 C19 C20 C21 0.8(6) . .
C18 C19 C20 C2 179.8(4) . .
O2 C2 C20 C21 172.1(4) . .
O1 C2 C20 C21 -8.8(6) . .
O2 C2 C20 C19 -6.8(6) . .
O1 C2 C20 C19 172.2(4) . .
C19 C20 C21 C22 -1.5(6) . .
C2 C20 C21 C22 179.6(4) . .
C20 C21 C22 C23 1.3(6) . .
C20 C21 C22 C24 180.0(4) . .
C19 C18 C23 C22 -0.2(6) . .
C14 C18 C23 C22 -178.9(4) . .
C21 C22 C23 C18 -0.4(6) . .
C24 C22 C23 C18 -179.1(4) . .
Zn1 O11 C24 O10 1.7(7) 3_777 .
Zn1 O11 C24 C22 -177.9(3) 3_777 .
C23 C22 C24 O10 -8.3(7) . .
C21 C22 C24 O10 173.0(5) . .
C23 C22 C24 O11 171.3(4) . .
C21 C22 C24 O11 -7.4(6) . .

loop_
_platon_squeeze_void_nr
_platon_squeeze_void_average_x
_platon_squeeze_void_average_y
_platon_squeeze_void_average_z
_platon_squeeze_void_volume
_platon_squeeze_void_count_electrons
_platon_squeeze_void_content
1 0.153 0.319 -0.008 2999 814 ' '
